data_2207415
loop_
_publ_author_name
'Kakuda, Hiroko'
'Shiro, Motoo'

_publ_section_title (2<i>S</i>)-2-[(1<i>R</i>)-1-Iodoethyl]-1-(4-methylphenylsulfonyl)pyrrolidine
_journal_issue 12
_journal_name_full 'Acta Crystallographica Section E'
_journal_page_first o3964
_journal_page_last o3965
_journal_paper_doi 10.1107/S1600536805035038
_journal_volume 61
_journal_year 2005
_chemical_formula_iupac 'C13 H18 I N O2 S '
_chemical_formula_moiety 'C13 H18 I N O2 S '
_chemical_formula_sum 'C13 H18 I N O2 S'
_chemical_formula_weight 379.26
_space_group_IT_number 19
_symmetry_cell_setting orthorhombic
_symmetry_space_group_name_Hall 'P 2ac 2ab'
_symmetry_space_group_name_H-M 'P 21 21 21'
_cell_angle_alpha 90.0000
_cell_angle_beta 90.0000
_cell_angle_gamma 90.0000
_cell_formula_units_Z 4
_cell_length_a 6.2297(4)
_cell_length_b 12.2538(8)
_cell_length_c 19.3613(13)
_cell_measurement_reflns_used 16475
_cell_measurement_temperature 93.1
_cell_measurement_theta_max 68.2
_cell_measurement_theta_min 3.6
_cell_volume 1477.99(17)
_computing_cell_refinement PROCESS-AUTO
_computing_data_collection 'PROCESS-AUTO (Rigaku Corporation, 1998)'
_computing_data_reduction 'CrystalStructure (Rigaku/MSC & Rigaku Corporation, 2005)'
_computing_molecular_graphics 'ORTEPII (Johnson, 1976)'
_computing_publication_material CrystalStructure
_computing_structure_refinement 'SHELXL97 (Sheldrick, 1997)'
_computing_structure_solution 'SIR97 (Altomare, 1999)'
_diffrn_detector_area_resol_mean 10.00
_diffrn_measured_fraction_theta_full 0.997
_diffrn_measured_fraction_theta_max 0.997
_diffrn_measurement_device_type 'Rigaku R-AXIS RAPID'
_diffrn_measurement_method \w
_diffrn_radiation_type 'Cu K\a'
_diffrn_radiation_wavelength 1.54187
_diffrn_reflns_av_R_equivalents 0.099
_diffrn_reflns_limit_h_max 7
_diffrn_reflns_limit_h_min -7
_diffrn_reflns_limit_k_max 14
_diffrn_reflns_limit_k_min -14
_diffrn_reflns_limit_l_max 23
_diffrn_reflns_limit_l_min -22
_diffrn_reflns_number 17233
_diffrn_reflns_theta_full 68.23
_diffrn_reflns_theta_max 68.23
_diffrn_standards_decay_% 0
_diffrn_standards_number 0
_exptl_absorpt_coefficient_mu 18.300
_exptl_absorpt_correction_T_max 0.694
_exptl_absorpt_correction_T_min 0.510
_exptl_absorpt_correction_type multi-scan
_exptl_absorpt_process_details
;
(Higashi, 1995)
;
_exptl_crystal_colour colorless
_exptl_crystal_density_diffrn 1.704
_exptl_crystal_density_method 'not measured'
_exptl_crystal_description needle
_exptl_crystal_F_000 752.00
_exptl_crystal_size_max 0.15
_exptl_crystal_size_mid 0.03
_exptl_crystal_size_min 0.02
_refine_diff_density_max 1.47
_refine_diff_density_min -0.75
_refine_ls_abs_structure_details 'Flack (1983), 1110 Friedel Pairs'
_refine_ls_abs_structure_Flack -0.014(9)
_refine_ls_extinction_method none
_refine_ls_goodness_of_fit_ref 1.040
_refine_ls_hydrogen_treatment constr
_refine_ls_number_parameters 166
_refine_ls_number_reflns 2702
_refine_ls_R_factor_gt 0.0461
_refine_ls_shift/su_max 0.0020
_refine_ls_structure_factor_coef Fsqd
_refine_ls_weighting_details 'w = 1/[\s^2^(Fo^2^)] where P=(Fo^2^+2Fc^2^)/3'
_refine_ls_weighting_scheme calc
_refine_ls_wR_factor_ref 0.0810
_reflns_number_gt 2426
_reflns_number_total 2702
_reflns_threshold_expression F^2^>2.0\s(F^2^)
_cod_data_source_file ac6213.cif
_cod_data_source_block I
_cod_original_formula_sum 'C13 H18 I N O2 S '
_cod_database_code 2207415
_cod_database_fobs_code 2207415

loop_
_symmetry_equiv_pos_site_id
_symmetry_equiv_pos_as_xyz
1 +X,+Y,+Z
2 1/2+X,1/2-Y,-Z
3 -X,1/2+Y,1/2-Z
4 1/2-X,-Y,1/2+Z

loop_
_atom_site_label
_atom_site_fract_x
_atom_site_fract_y
_atom_site_fract_z
_atom_site_U_iso_or_equiv
_atom_site_adp_type
_atom_site_calc_flag
_atom_site_refinement_flags
_atom_site_occupancy
_atom_site_type_symbol
I(8) 0.23910(6) 0.22564(3) 0.93028(2) 0.03997(15) Uani d . 1.00 I
S(9) 0.1133(2) 0.24333(11) 0.69763(6) 0.0276(3) Uani d . 1.00 S
O(10) 0.2049(6) 0.1366(2) 0.70611(17) 0.0290(10) Uani d . 1.00 O
O(11) -0.1149(5) 0.2558(2) 0.69029(18) 0.0301(10) Uani d . 1.00 O
N(1) 0.1813(6) 0.3130(3) 0.7653(2) 0.0227(11) Uani d . 1.00 N
C(2) 0.4134(8) 0.3052(4) 0.7896(2) 0.0244(13) Uani d . 1.00 C
C(3) 0.4589(9) 0.4215(4) 0.8157(2) 0.0340(16) Uani d . 1.00 C
C(4) 0.3087(8) 0.4927(4) 0.7735(3) 0.0357(17) Uani d . 1.00 C
C(5) 0.1053(8) 0.4271(4) 0.7712(2) 0.0281(14) Uani d . 1.00 C
C(6) 0.4465(9) 0.2137(4) 0.8408(2) 0.0336(16) Uani d . 1.00 C
C(7) 0.6784(8) 0.2100(4) 0.8638(2) 0.0351(16) Uani d . 1.00 C
C(12) 0.2348(8) 0.3038(4) 0.6248(2) 0.0236(12) Uani d . 1.00 C
C(13) 0.4386(9) 0.2709(4) 0.6041(2) 0.0285(15) Uani d . 1.00 C
C(14) 0.5356(9) 0.3218(4) 0.5486(2) 0.0287(14) Uani d . 1.00 C
C(15) 0.4396(10) 0.4074(4) 0.5144(2) 0.0306(15) Uani d . 1.00 C
C(16) 0.2344(11) 0.4404(4) 0.5364(2) 0.0321(15) Uani d . 1.00 C
C(17) 0.1323(8) 0.3894(4) 0.5902(2) 0.0289(15) Uani d . 1.00 C
C(18) 0.5475(10) 0.4634(4) 0.4541(2) 0.0422(18) Uani d . 1.00 C
H(2) 0.5065 0.2911 0.7485 0.029 Uiso c R 1.00 H
H(3A) 0.4271 0.4279 0.8657 0.041 Uiso c R 1.00 H
H(3B) 0.6106 0.4420 0.8076 0.041 Uiso c R 1.00 H
H(4A) 0.2850 0.5641 0.7962 0.043 Uiso c R 1.00 H
H(4B) 0.3663 0.5051 0.7265 0.043 Uiso c R 1.00 H
H(5A) 0.0200 0.4376 0.8138 0.034 Uiso c R 1.00 H
H(5B) 0.0167 0.4477 0.7308 0.034 Uiso c R 1.00 H
H(6) 0.4135 0.1434 0.8168 0.040 Uiso c R 1.00 H
H(7A) 0.7037 0.1431 0.8903 0.053 Uiso c R 1.00 H
H(7B) 0.7094 0.2736 0.8928 0.053 Uiso c R 1.00 H
H(7C) 0.7723 0.2108 0.8232 0.053 Uiso c R 1.00 H
H(13) 0.5105 0.2139 0.6279 0.034 Uiso c R 1.00 H
H(14) 0.6724 0.2970 0.5336 0.034 Uiso c R 1.00 H
H(16) 0.1651 0.4991 0.5134 0.039 Uiso c R 1.00 H
H(17) -0.0072 0.4121 0.6039 0.035 Uiso c R 1.00 H
H(18A) 0.5234 0.5423 0.4571 0.063 Uiso c R 1.00 H
H(18B) 0.4869 0.4358 0.4107 0.063 Uiso c R 1.00 H
H(18C) 0.7020 0.4484 0.4552 0.063 Uiso c R 1.00 H

loop_
_atom_site_aniso_label
_atom_site_aniso_U_11
_atom_site_aniso_U_22
_atom_site_aniso_U_33
_atom_site_aniso_U_12
_atom_site_aniso_U_13
_atom_site_aniso_U_23
I(8) 0.0365(3) 0.0498(3) 0.0336(2) 0.0036(2) 0.0040(2) 0.00610(16)
S(9) 0.0249(10) 0.0272(8) 0.0306(8) -0.0023(7) -0.0008(7) -0.0001(6)
O(10) 0.034(2) 0.0200(19) 0.033(2) -0.0020(19) -0.002(2) 0.0003(16)
O(11) 0.020(2) 0.036(2) 0.034(2) -0.0027(18) -0.001(2) 0.0019(19)
N(1) 0.025(3) 0.022(2) 0.021(2) 0.002(2) -0.001(2) -0.002(2)
C(2) 0.020(3) 0.031(3) 0.023(3) -0.005(2) -0.001(2) -0.002(2)
C(3) 0.033(4) 0.029(3) 0.041(3) -0.005(3) -0.007(3) 0.000(2)
C(4) 0.019(4) 0.031(3) 0.057(4) -0.007(3) -0.002(3) -0.004(3)
C(5) 0.026(4) 0.028(3) 0.031(3) 0.005(3) -0.005(2) 0.003(2)
C(6) 0.038(4) 0.035(3) 0.028(3) 0.014(3) 0.007(3) -0.004(2)
C(7) 0.031(4) 0.041(4) 0.033(3) -0.002(3) 0.009(3) 0.004(2)
C(12) 0.017(3) 0.029(3) 0.025(2) 0.005(3) -0.008(2) -0.003(2)
C(13) 0.028(4) 0.028(3) 0.030(3) -0.002(3) -0.004(2) 0.005(2)
C(14) 0.020(3) 0.032(3) 0.035(3) 0.004(3) 0.004(3) -0.008(2)
C(15) 0.036(4) 0.029(3) 0.026(3) -0.001(3) 0.000(3) -0.004(2)
C(16) 0.046(4) 0.023(2) 0.027(3) 0.009(3) -0.010(3) -0.001(2)
C(17) 0.023(3) 0.036(3) 0.029(3) 0.006(3) -0.006(2) -0.001(2)
C(18) 0.058(5) 0.033(3) 0.036(4) 0.005(3) 0.009(3) 0.002(3)

loop_
_atom_type_symbol
_atom_type_description
_atom_type_scat_dispersion_real
_atom_type_scat_dispersion_imag
_atom_type_scat_source
C C 0.018 0.009
;
International Tables for Crystallography
(1992, Vol. C, Tables 4.2.6.8 and 6.1.1.4)
;
H H 0.000 0.000
;
International Tables for Crystallography
(1992, Vol. C, Table 6.1.1.4)
;
I I -0.326 6.836
;
International Tables for Crystallography
(1992, Vol. C, Tables 4.2.6.8 and 6.1.1.4)
;
N N 0.031 0.018
;
International Tables for Crystallography
(1992, Vol. C, Tables 4.2.6.8 and 6.1.1.4)
;
O O 0.049 0.032
;
International Tables for Crystallography
(1992, Vol. C, Tables 4.2.6.8 and 6.1.1.4)
;
S S 0.333 0.557
;
International Tables for Crystallography
(1992, Vol. C, Tables 4.2.6.8 and 6.1.1.4)
;

loop_
_geom_angle_atom_site_label_1
_geom_angle_atom_site_label_2
_geom_angle_atom_site_label_3
_geom_angle
O(10) S(9) O(11) 120.1(2)
O(10) S(9) N(1) 106.5(2)
O(10) S(9) C(12) 107.7(2)
O(11) S(9) N(1) 106.4(2)
O(11) S(9) C(12) 107.5(2)
N(1) S(9) C(12) 108.2(2)
S(9) N(1) C(2) 117.7(3)
S(9) N(1) C(5) 118.4(3)
C(2) N(1) C(5) 109.8(3)
N(1) C(2) C(3) 102.6(4)
N(1) C(2) C(6) 112.2(4)
C(3) C(2) C(6) 116.5(4)
C(2) C(3) C(4) 104.0(4)
C(3) C(4) C(5) 103.2(4)
N(1) C(5) C(4) 103.8(4)
I(8) C(6) C(2) 113.2(3)
I(8) C(6) C(7) 109.6(3)
C(2) C(6) C(7) 110.2(4)
S(9) C(12) C(13) 120.1(3)
S(9) C(12) C(17) 120.1(4)
C(13) C(12) C(17) 119.7(4)
C(12) C(13) C(14) 119.6(5)
C(13) C(14) C(15) 121.8(5)
C(14) C(15) C(16) 118.0(5)
C(14) C(15) C(18) 121.6(5)
C(16) C(15) C(18) 120.4(5)
C(15) C(16) C(17) 121.3(5)
C(12) C(17) C(16) 119.6(5)
N(1) C(2) H(2) 108.4
C(3) C(2) H(2) 108.4
C(6) C(2) H(2) 108.4
C(2) C(3) H(3A) 111.0
C(2) C(3) H(3B) 111.0
C(4) C(3) H(3A) 111.0
C(4) C(3) H(3B) 111.0
H(3A) C(3) H(3B) 109.0
C(3) C(4) H(4A) 111.1
C(3) C(4) H(4B) 111.1
C(5) C(4) H(4A) 111.1
C(5) C(4) H(4B) 111.1
H(4A) C(4) H(4B) 109.1
N(1) C(5) H(5A) 111.0
N(1) C(5) H(5B) 111.0
C(4) C(5) H(5A) 111.0
C(4) C(5) H(5B) 111.0
H(5A) C(5) H(5B) 109.0
I(8) C(6) H(6) 107.9
C(2) C(6) H(6) 107.9
C(7) C(6) H(6) 107.9
C(6) C(7) H(7A) 109.5
C(6) C(7) H(7B) 109.5
C(6) C(7) H(7C) 109.5
H(7A) C(7) H(7B) 109.5
H(7A) C(7) H(7C) 109.5
H(7B) C(7) H(7C) 109.5
C(12) C(13) H(13) 120.2
C(14) C(13) H(13) 120.2
C(13) C(14) H(14) 119.1
C(15) C(14) H(14) 119.1
C(15) C(16) H(16) 119.3
C(17) C(16) H(16) 119.3
C(12) C(17) H(17) 120.2
C(16) C(17) H(17) 120.2
C(15) C(18) H(18A) 109.5
C(15) C(18) H(18B) 109.5
C(15) C(18) H(18C) 109.5
H(18A) C(18) H(18B) 109.5
H(18A) C(18) H(18C) 109.5
H(18B) C(18) H(18C) 109.5

loop_
_geom_bond_atom_site_label_1
_geom_bond_atom_site_label_2
_geom_bond_distance
I(8) C(6) 2.167(5)
S(9) O(10) 1.437(3)
S(9) O(11) 1.437(4)
S(9) N(1) 1.621(4)
S(9) C(12) 1.763(5)
N(1) C(2) 1.523(6)
N(1) C(5) 1.481(6)
C(2) C(3) 1.540(7)
C(2) C(6) 1.510(7)
C(3) C(4) 1.518(7)
C(4) C(5) 1.501(7)
C(6) C(7) 1.513(8)
C(12) C(13) 1.391(7)
C(12) C(17) 1.400(7)
C(13) C(14) 1.381(7)
C(14) C(15) 1.377(8)
C(15) C(16) 1.407(9)
C(15) C(18) 1.513(8)
C(16) C(17) 1.371(7)
C(2) H(2) 1.000
C(3) H(3A) 0.990
C(3) H(3B) 0.990
C(4) H(4A) 0.990
C(4) H(4B) 0.990
C(5) H(5A) 0.990
C(5) H(5B) 0.990
C(6) H(6) 1.000
C(7) H(7A) 0.980
C(7) H(7B) 0.980
C(7) H(7C) 0.980
C(13) H(13) 0.950
C(14) H(14) 0.950
C(16) H(16) 0.950
C(17) H(17) 0.950
C(18) H(18A) 0.980
C(18) H(18B) 0.980
C(18) H(18C) 0.980

loop_
_geom_contact_atom_site_label_1
_geom_contact_atom_site_label_2
_geom_contact_distance
_geom_contact_site_symmetry_2
O(10) C(3) 3.393(6) 3_646
O(10) C(4) 3.528(6) 3_646
O(10) C(5) 3.243(6) 3_546
O(10) C(18) 3.475(6) 2_456
O(11) C(2) 3.563(6) 1_455
O(11) C(4) 3.514(6) 3_546
O(11) C(13) 3.249(6) 1_455
O(11) C(14) 3.594(6) 1_455
I(8) H(7A) 3.570 1_455
I(8) H(7B) 3.430 1_455
I(8) H(7B) 3.430 2_457
I(8) H(7C) 3.576 1_455
I(8) H(18A) 3.463 3_646
I(8) H(18A) 3.321 4_565
S(9) H(4A) 3.316 3_546
S(9) H(7C) 3.253 1_455
S(9) H(18B) 3.136 2_456
O(10) H(3B) 2.661 3_646
O(10) H(4A) 3.179 3_546
O(10) H(4A) 3.300 3_646
O(10) H(4B) 3.382 3_646
O(10) H(5A) 2.837 3_546
O(10) H(5B) 2.959 3_546
O(10) H(18B) 2.783 2_456
O(10) H(18C) 3.292 2_456
O(11) H(2) 2.649 1_455
O(11) H(4A) 2.591 3_546
O(11) H(7C) 2.724 1_455
O(11) H(13) 2.677 1_455
O(11) H(14) 3.349 1_455
O(11) H(18B) 3.121 2_456
N(1) H(7C) 3.052 1_455
C(3) H(5A) 3.501 1_655
C(4) H(6) 3.076 3_656
C(4) H(7C) 3.303 3_656
C(4) H(13) 3.501 3_656
C(4) H(18B) 3.350 4_565
C(5) H(3B) 3.167 1_455
C(5) H(7C) 3.513 1_455
C(5) H(18B) 3.234 4_565
C(6) H(4B) 3.097 3_646
C(7) H(4A) 3.585 3_646
C(7) H(4B) 3.072 3_646
C(12) H(14) 3.330 2_456
C(12) H(18B) 3.388 2_456
C(12) H(18C) 3.464 2_456
C(13) H(14) 3.248 2_456
C(13) H(18C) 3.273 2_456
C(14) H(14) 3.126 2_456
C(14) H(17) 3.238 1_655
C(15) H(7A) 3.541 3_656
C(15) H(14) 3.148 2_456
C(16) H(7A) 2.887 3_656
C(16) H(14) 3.231 2_456
C(17) H(7A) 3.294 3_656
C(17) H(14) 3.270 1_455
C(17) H(14) 3.320 2_456
C(18) H(5A) 3.004 4_564
H(2) H(4A) 3.190 3_646
H(3A) H(13) 3.527 3_656
H(3A) H(16) 3.051 4_565
H(3A) H(18A) 3.338 4_565
H(3A) H(18B) 3.194 4_565
H(3A) H(18C) 3.262 4_665
H(3B) H(5A) 2.554 1_655
H(3B) H(5B) 2.936 1_655
H(3B) H(6) 3.452 3_656
H(3B) H(18B) 3.538 4_665
H(3B) H(18C) 3.366 4_665
H(4A) H(6) 3.043 3_656
H(4A) H(7C) 2.951 3_656
H(4A) H(13) 2.674 3_656
H(4A) H(18B) 2.790 4_565
H(4B) H(6) 2.336 3_656
H(4B) H(7A) 2.858 3_656
H(4B) H(7C) 2.833 3_656
H(5A) H(7B) 3.182 1_455
H(5A) H(7C) 3.184 1_455
H(5A) H(18A) 2.798 4_565
H(5A) H(18B) 2.436 4_565
H(5A) H(18C) 3.370 4_565
H(7A) H(16) 2.693 3_646
H(7A) H(17) 3.406 3_646
H(7A) H(18A) 3.501 3_646
H(7B) H(18A) 3.067 4_665
H(13) H(18B) 3.568 2_556
H(13) H(18C) 3.200 2_456
H(14) H(14) 3.567 2_456
H(14) H(14) 3.567 2_556
H(14) H(17) 2.798 1_655
H(16) H(18C) 3.159 1_455
H(17) H(18C) 3.430 1_455

loop_
_cod_related_entry_id
_cod_related_entry_database
_cod_related_entry_code
1 ChemSpider 21180063
